data_1535756
loop_
_publ_author_name
'Murashova, E.V.'
'Chudinova, N.N.'

_publ_section_title
;
 Synthesis and crystal structures of cesium and manganese(II, III) double
 cyclophosphates Cs3 (Mn2+)3 (Mn3+) (P6 O18)2, Cs (Mn2+) (Mn3+) P6 O18 -
 I, Cs (Mn2+) (Mn3+) P6 O18 - II
;
_journal_name_full Kristallografiya
_journal_page_first 248
_journal_page_last 253
_journal_volume 41
_journal_year 1996
_chemical_formula_sum 'Cs3 Mn4 O36 P12'
_chemical_name_systematic 'Cs3 Mn4 (P6 O18)2'
_space_group_IT_number 12
_symmetry_space_group_name_Hall '-C 2y'
_symmetry_space_group_name_H-M 'C 1 2/m 1'
_cell_angle_alpha 90
_cell_angle_beta 127.23
_cell_angle_gamma 90
_cell_formula_units_Z 2
_cell_length_a 16.166
_cell_length_b 9.953
_cell_length_c 12.435
_cell_volume 1593.059
_citation_journal_id_ASTM KRISAJ
_cod_data_source_file Murashova_KRISAJ_1996_1534.cif
_cod_data_source_block Cs3Mn4O36P12
_cod_database_code 1535756

loop_
_symmetry_equiv_pos_as_xyz
x,y,z
-x,y,-z
-x,-y,-z
x,-y,z
x+1/2,y+1/2,z
-x+1/2,y+1/2,-z
-x+1/2,-y+1/2,-z
x+1/2,-y+1/2,z

loop_
_atom_site_label
_atom_site_type_symbol
_atom_site_fract_x
_atom_site_fract_y
_atom_site_fract_z
_atom_site_occupancy
_atom_site_U_iso_or_equiv
O2 O-2 -0.1456 0.148 0.2125 1 0.0
O10 O-2 -0.327 0.5 0.227 1 0.0
Cs1 Cs+1 0 0 0.5 1 0.0
O1 O-2 -0.0141 0.331 0.3318 1 0.0
P1 P+5 -0.1276 0.2918 0.2016 1 0.0
Mn1 Mn+2 -0.2078 0 0.5883 1 0.0
O6 O-2 0.1758 0.351 0.5074 1 0.0
O5 O-2 0.097 0.152 0.345 1 0.0
O8 O-2 0.155 0.5 0.147 1 0.0
Mn2 Mn+2 0.2525 0 -0.072 1 0.0
O9 O-2 0.268 0.5 0.407 1 0.0
O11 O-2 -0.325 0.5 0.028 1 0.0
P3 P+5 0.1641 0.5 0.2723 1 0.0
Cs2 Cs+1 0 0.2171 0 1 0.0
O3 O-2 -0.191 0.378 0.238 1 0.0
O4 O-2 -0.1443 0.3433 0.0779 1 0.0
P4 P+5 -0.2629 0.5 0.1757 1 0.0
P2 P+5 0.0968 0.296 0.3732 1 0.0
O7 O-2 0.0998 0.374 0.263 1 0.0
